data_7718204
loop_
_publ_author_name
'Gupta, Deeksha'
'Tiwari, Nikhil Ji'
'Singh, Prabal Pratap'
'Misra, Rajneesh'

_publ_section_title
;
 Design, synthesis, and redox properties of donor-&#x3c0;-donor ferrocenyl
 functionalized phenothiazine derivatives.
;
_journal_issue 14
_journal_name_full 'Dalton transactions (Cambridge, England : 2003)'
_journal_page_first 5906
_journal_page_last 5920
_journal_paper_doi 10.1039/d4dt03552f
_journal_volume 54
_journal_year 2025
_chemical_formula_moiety 'C50 H37 Fe2 N S'
_chemical_formula_sum 'C50 H37 Fe2 N S'
_chemical_formula_weight 795.56
_space_group_crystal_system monoclinic
_space_group_IT_number 14
_space_group_name_Hall '-P 2ybc'
_space_group_name_H-M_alt 'P 1 21/c 1'
_atom_sites_solution_hydrogens mixed
_atom_sites_solution_primary iterative
_audit_creation_date 2024-08-09
_audit_creation_method
;
Olex2 1.5
(compiled 2023.08.24 svn.re1ec1418 for OlexSys, GUI svn.r6817)
;
_audit_update_record
;
2024-08-09 deposited with the CCDC.	2025-03-03 downloaded from the CCDC.
;
_cell_angle_alpha 90
_cell_angle_beta 91.229(2)
_cell_angle_gamma 90
_cell_formula_units_Z 4
_cell_length_a 21.8411(5)
_cell_length_b 10.6895(3)
_cell_length_c 16.3082(3)
_cell_measurement_reflns_used 28922
_cell_measurement_temperature 293(2)
_cell_measurement_theta_max 26.2670
_cell_measurement_theta_min 2.1150
_cell_volume 3806.61(15)
_computing_cell_refinement 'CrysAlisPro 1.171.41.122a (Rigaku OD, 2021)'
_computing_data_collection 'CrysAlisPro 1.171.41.122a (Rigaku OD, 2021)'
_computing_data_reduction 'CrysAlisPro 1.171.41.122a (Rigaku OD, 2021)'
_computing_molecular_graphics 'Olex2 1.5 (Dolomanov et al., 2009)'
_computing_publication_material 'Olex2 1.5 (Dolomanov et al., 2009)'
_computing_structure_refinement 'SHELXL 2014/7 (Sheldrick, 2015)'
_computing_structure_solution 'olex2.solve 1.5 (Bourhis et al., 2015)'
_diffrn_ambient_temperature 293(2)
_diffrn_detector 'Hybrid Pixel Array Detector'
_diffrn_detector_area_resol_mean 10.0000
_diffrn_detector_type HyPix3000
_diffrn_measured_fraction_theta_full 1.000
_diffrn_measured_fraction_theta_max 1.000
_diffrn_measurement_details
;
List of Runs (angles in degrees, time in seconds):

  # Type    Start    End  Width  t~exp~   \w     \q     \k     \f   Frames
#--------------------------------------------------------------------------
  1  \w    -28.00   4.00   0.50   15.00    --  -11.09  57.00   0.00   64
  2  \w     17.00  55.00   0.50   15.00    --  -11.09  57.00   0.00   76
  3  \w     50.00  77.00   0.50   15.00    --   10.55  37.00  90.00   54
  4  \w      6.00  79.00   0.50   15.00    --   10.55  75.00 -48.00  146
  5  \w    -34.00  -1.00   0.50   15.00    --  -11.09  75.00 -48.00   66
  6  \w      0.00  47.00   0.50   15.00    --   10.55  37.00  90.00   94
  7  \w    -22.00  46.00   0.50   15.00    --   10.55 -99.00 150.00  136
  8  \w     12.00  50.00   0.50   15.00    --   10.55-125.00  60.00   76
  9  \w     -8.00  24.00   0.50   15.00    --  -11.09 -99.00 120.00   64
 10  \w    -20.00  24.00   0.50   15.00    --  -11.09 -99.00  60.00   88
 11  \w    -20.00   7.00   0.50   15.00    --  -11.09 -99.00   0.00   54
 12  \w    -23.00  24.00   0.50   15.00    --  -11.09 -99.00 -60.00   94
 13  \w     20.00  61.00   0.50   15.00    --   10.55-125.00-120.00   82
 14  \w     12.00  47.00   0.50   15.00    --   10.55-125.00-150.00   70
 15  \w    -15.00  15.00   0.50   15.00    --  -11.09 -75.00-176.00   60
 16  \w    -23.00  21.00   0.50   15.00    --  -11.09 -99.00-150.00   88
 17  \w    -23.00   2.00   0.50   15.00    --  -11.09 -99.00 -90.00   50
 18  \w    -46.00  21.00   0.50   15.00    --   10.55 -37.00-120.00  134
 19  \w    -57.00  15.00   0.50   15.00    --   10.55 -75.00-176.00  144
 20  \w    -77.00 -26.00   0.50   15.00    --  -11.09 -75.00-176.00  102
 21  \w    -77.00  -4.00   0.50   15.00    --  -11.09 -37.00   0.00  146
 22  \w    -62.00   5.00   0.50   15.00    --   10.55 -19.00 120.00  134
;
_diffrn_measurement_device 'four-circle diffractometer'
_diffrn_measurement_device_type 'XtaLAB Synergy, Dualflex, HyPix3000'
_diffrn_measurement_method '\w scans'
_diffrn_orient_matrix_type 'CrysAlisPro convention (1999,Acta A55,543-557)'
_diffrn_orient_matrix_UB_11 0.0105574000
_diffrn_orient_matrix_UB_12 0.0210161000
_diffrn_orient_matrix_UB_13 0.0390644000
_diffrn_orient_matrix_UB_21 0.0154082000
_diffrn_orient_matrix_UB_22 0.0504472000
_diffrn_orient_matrix_UB_23 -0.0188385000
_diffrn_orient_matrix_UB_31 -0.0265778000
_diffrn_orient_matrix_UB_32 0.0376240000
_diffrn_orient_matrix_UB_33 0.0034385000
_diffrn_radiation_monochromator mirror
_diffrn_radiation_probe x-ray
_diffrn_radiation_type 'Mo K\a'
_diffrn_radiation_wavelength 0.71073
_diffrn_reflns_av_R_equivalents 0.0411
_diffrn_reflns_av_unetI/netI 0.0275
_diffrn_reflns_Laue_measured_fraction_full 1.000
_diffrn_reflns_Laue_measured_fraction_max 1.000
_diffrn_reflns_limit_h_max 25
_diffrn_reflns_limit_h_min -25
_diffrn_reflns_limit_k_max 12
_diffrn_reflns_limit_k_min -12
_diffrn_reflns_limit_l_max 19
_diffrn_reflns_limit_l_min -19
_diffrn_reflns_number 58498
_diffrn_reflns_point_group_measured_fraction_full 1.000
_diffrn_reflns_point_group_measured_fraction_max 1.000
_diffrn_reflns_theta_full 24.997
_diffrn_reflns_theta_max 24.997
_diffrn_reflns_theta_min 1.865
_diffrn_source 'micro-focus sealed X-ray tube'
_diffrn_source_type 'PhotonJet (Mo) X-ray Source'
_exptl_absorpt_coefficient_mu 0.854
_exptl_absorpt_correction_T_max 1.00000
_exptl_absorpt_correction_T_min 0.78187
_exptl_absorpt_correction_type multi-scan
_exptl_absorpt_process_details
;
CrysAlisPro 1.171.41.122a (Rigaku Oxford Diffraction, 2021)
Empirical absorption correction using spherical harmonics,
implemented in SCALE3 ABSPACK scaling algorithm.
;
_exptl_crystal_colour 'clear yellowish yellow'
_exptl_crystal_colour_lustre clear
_exptl_crystal_colour_modifier yellowish
_exptl_crystal_colour_primary yellow
_exptl_crystal_density_diffrn 1.388
_exptl_crystal_description irregular
_exptl_crystal_F_000 1648
_exptl_crystal_preparation 'hexane:DCM mixture at 293 K'
_exptl_crystal_recrystallization_method '293 K'
_exptl_crystal_size_max 0.3
_exptl_crystal_size_mid 0.2
_exptl_crystal_size_min 0.2
_refine_diff_density_max 0.515
_refine_diff_density_min -0.458
_refine_diff_density_rms 0.044
_refine_ls_extinction_method none
_refine_ls_goodness_of_fit_ref 1.150
_refine_ls_hydrogen_treatment mixed
_refine_ls_matrix_type full
_refine_ls_number_parameters 495
_refine_ls_number_reflns 6696
_refine_ls_number_restraints 0
_refine_ls_restrained_S_all 1.150
_refine_ls_R_factor_all 0.0564
_refine_ls_R_factor_gt 0.0395
_refine_ls_shift/su_max 0.002
_refine_ls_shift/su_mean 0.000
_refine_ls_structure_factor_coef Fsqd
_refine_ls_weighting_details 'w=1/[\s^2^(Fo^2^)+(0.0470P)^2^+0.6354P] where P=(Fo^2^+2Fc^2^)/3'
_refine_ls_weighting_scheme calc
_refine_ls_wR_factor_gt 0.0988
_refine_ls_wR_factor_ref 0.1047
_reflns_Friedel_coverage 0.000
_reflns_number_gt 5110
_reflns_number_total 6696
_reflns_threshold_expression 'I > 2\s(I)'
_cod_data_source_file d4dt03552f2.cif
_cod_data_source_block dg_11_red
_cod_depositor_comments
;

2025-04-02
Z value and formula fixed to values more according to usual
chemical conventions.                 miguel

 Adding full bibliography for 7718203--7718204.cif.
;
_cod_original_formula_moiety '4(C50 H37 Fe2 N S)'
_cod_original_formula_sum 'C200 H148 Fe8 N4 S4'
_cod_original_formula_units_Z 1
_cod_original_formula_weight 3182.26
_cod_database_code 7718204
_shelx_shelxl_version_number 2014/7
_chemical_oxdiff_formula 'C192 H148 Fe8 N12 S4 '
_shelx_space_group_comment
;
The symmetry employed for this shelxl refinement is uniquely defined
by the following loop, which should always be used as a source of
symmetry information in preference to the above space-group names.
They are only intended as comments.
;
_shelx_estimated_absorpt_t_max 0.848
_shelx_estimated_absorpt_t_min 0.784
_olex2_refinement_description
;
1. Fixed Uiso
 At 1.2 times of:
  All C(H) groups
2.a Ternary CH refined with riding coordinates:
 C6(H6), C8(H8), C10(H10)
2.b Aromatic/amide H refined with riding coordinates:
 C1(H1), C3(H3), C4(H4), C5(H5), C12(H12), C13(H13), C15(H15), C16(H16),
 C18(H18), C21(H21), C22(H22), C25(H25), C27(H27), C28(H28), C30(H30), C31(H31),
  C33(H33), C34(H34), C35(H35), C36(H36), C37(H37), C38(H38), C40(H40),
 C41(H41), C42(H42), C43(H43), C44(H44), C45(H45), C46(H46), C47(H47), C48(H48),
  C49(H49)
;
_olex2_exptl_crystal_mounting_method '293 K'
_olex2_submission_special_instructions 'No special instructions were received'
_oxdiff_exptl_absorpt_empirical_details
;
Empirical correction (ABSPACK) includes:
- Absorption correction using spherical harmonics
- Frame scaling
;
_oxdiff_exptl_absorpt_empirical_full_max 1.274
_oxdiff_exptl_absorpt_empirical_full_min 0.720

loop_
_space_group_symop_operation_xyz
'x, y, z'
'-x, y+1/2, -z+1/2'
'-x, -y, -z'
'x, -y-1/2, z-1/2'

loop_
_atom_site_label
_atom_site_type_symbol
_atom_site_fract_x
_atom_site_fract_y
_atom_site_fract_z
_atom_site_U_iso_or_equiv
_atom_site_adp_type
_atom_site_occupancy
_atom_site_site_symmetry_order
_atom_site_calc_flag
_atom_site_refinement_flags_posn
_atom_site_refinement_flags_adp
_atom_site_refinement_flags_occupancy
_atom_site_disorder_assembly
_atom_site_disorder_group
Fe1 Fe 0.94136(2) 0.97832(4) 0.83651(2) 0.06301(15) Uani 1 1 d . . . . .
Fe2 Fe 0.54673(2) 0.11213(3) -0.14940(2) 0.04855(13) Uani 1 1 d . . . . .
S1 S 0.72695(4) 0.71622(7) 0.27737(4) 0.0664(2) Uani 1 1 d . . . . .
N1 N 0.74828(10) 0.96424(17) 0.18278(12) 0.0506(5) Uani 1 1 d . . . . .
C1 C 0.94160(14) 0.7975(3) 0.79781(17) 0.0650(8) Uani 1 1 d . . . . .
H1 H 0.9083 0.7433 0.7966 0.078 Uiso 1 1 calc R U . . .
C2 C 0.95856(12) 0.8788(3) 0.73317(16) 0.0548(7) Uani 1 1 d . . . . .
C3 C 1.01180(13) 0.9447(3) 0.76080(18) 0.0703(8) Uani 1 1 d . . . . .
H3 H 1.0330 1.0047 0.7314 0.084 Uiso 1 1 calc R U . . .
C4 C 1.02648(16) 0.9025(4) 0.8407(2) 0.0920(11) Uani 1 1 d . . . . .
H4 H 1.0595 0.9298 0.8730 0.110 Uiso 1 1 calc R U . . .
C5 C 0.98321(18) 0.8125(4) 0.8637(2) 0.0881(10) Uani 1 1 d . . . . .
H5 H 0.9823 0.7705 0.9136 0.106 Uiso 1 1 calc R U . . .
C6 C 0.9407(4) 1.1281(11) 0.9065(7) 0.228(7) Uani 1 1 d . . . . .
H6 H 0.9766 1.1624 0.9358 0.274 Uiso 1 1 calc R U . . .
C7 C 0.9227(4) 1.1610(5) 0.8340(7) 0.156(3) Uani 1 1 d . . . . .
H7 H 0.939(2) 1.200(4) 0.796(3) 0.15(2) Uiso 1 1 d . . . . .
C8 C 0.8715(2) 1.0957(5) 0.8114(3) 0.1049(13) Uani 1 1 d . . . . .
H8 H 0.8475 1.1029 0.7602 0.126 Uiso 1 1 calc R U . . .
C9 C 0.8587(3) 1.0230(5) 0.8793(5) 0.124(2) Uani 1 1 d . . . . .
H9 H 0.832(2) 0.986(4) 0.876(3) 0.116(19) Uiso 1 1 d . . . . .
C10 C 0.9034(5) 1.0487(10) 0.9363(4) 0.184(4) Uani 1 1 d . . . . .
H10 H 0.9064 1.0125 0.9914 0.221 Uiso 1 1 calc R U . . .
C11 C 0.92719(11) 0.8929(2) 0.65255(15) 0.0481(6) Uani 1 1 d . . . . .
C12 C 0.87865(14) 0.8181(3) 0.62936(17) 0.0739(9) Uani 1 1 d . . . . .
H12 H 0.8651 0.7570 0.6653 0.089 Uiso 1 1 calc R U . . .
C13 C 0.84964(14) 0.8318(3) 0.55411(17) 0.0746(9) Uani 1 1 d . . . . .
H13 H 0.8163 0.7808 0.5412 0.090 Uiso 1 1 calc R U . . .
C14 C 0.86828(11) 0.9181(2) 0.49740(14) 0.0467(6) Uani 1 1 d . . . . .
C15 C 0.91627(14) 0.9933(3) 0.52137(18) 0.0740(9) Uani 1 1 d . . . . .
H15 H 0.9301 1.0542 0.4855 0.089 Uiso 1 1 calc R U . . .
C16 C 0.94444(14) 0.9809(3) 0.59722(19) 0.0765(9) Uani 1 1 d . . . . .
H16 H 0.9765 1.0346 0.6113 0.092 Uiso 1 1 calc R U . . .
C17 C 0.83783(11) 0.9300(2) 0.41561(14) 0.0466(6) Uani 1 1 d . . . . .
C18 C 0.80367(10) 0.8327(2) 0.38157(14) 0.0447(6) Uani 1 1 d . . . . .
H18 H 0.8005 0.7584 0.4108 0.054 Uiso 1 1 calc R U . . .
C19 C 0.77423(10) 0.8419(2) 0.30601(14) 0.0415(5) Uani 1 1 d . . . . .
C20 C 0.77861(11) 0.9511(2) 0.25943(14) 0.0448(6) Uani 1 1 d . . . . .
C21 C 0.81287(13) 1.0486(2) 0.29321(16) 0.0602(7) Uani 1 1 d . . . . .
H21 H 0.8166 1.1227 0.2639 0.072 Uiso 1 1 calc R U . . .
C22 C 0.84150(13) 1.0382(3) 0.36901(16) 0.0612(7) Uani 1 1 d . . . . .
H22 H 0.8639 1.1057 0.3895 0.073 Uiso 1 1 calc R U . . .
C23 C 0.72278(10) 0.8641(2) 0.13786(14) 0.0414(5) Uani 1 1 d . . . . .
C24 C 0.71175(10) 0.7470(2) 0.17328(13) 0.0417(5) Uani 1 1 d . . . . .
C25 C 0.68428(10) 0.6526(2) 0.12806(14) 0.0430(6) Uani 1 1 d . . . . .
H25 H 0.6778 0.5756 0.1530 0.052 Uiso 1 1 calc R U . . .
C26 C 0.66582(10) 0.6685(2) 0.04619(14) 0.0433(6) Uani 1 1 d . . . . .
C27 C 0.67825(11) 0.7835(2) 0.01140(15) 0.0481(6) Uani 1 1 d . . . . .
H27 H 0.6675 0.7970 -0.0434 0.058 Uiso 1 1 calc R U . . .
C28 C 0.70601(11) 0.8785(2) 0.05515(15) 0.0490(6) Uani 1 1 d . . . . .
H28 H 0.7138 0.9541 0.0292 0.059 Uiso 1 1 calc R U . . .
C29 C 0.63237(11) 0.5695(2) -0.00006(14) 0.0437(6) Uani 1 1 d . . . . .
C30 C 0.63948(12) 0.5546(3) -0.08395(16) 0.0588(7) Uani 1 1 d . . . . .
H30 H 0.6672 0.6052 -0.1109 0.071 Uiso 1 1 calc R U . . .
C31 C 0.60661(12) 0.4672(2) -0.12811(16) 0.0563(7) Uani 1 1 d . . . . .
H31 H 0.6124 0.4606 -0.1843 0.068 Uiso 1 1 calc R U . . .
C32 C 0.56502(11) 0.3887(2) -0.09104(15) 0.0460(6) Uani 1 1 d . . . . .
C33 C 0.55862(12) 0.4024(2) -0.00708(15) 0.0519(6) Uani 1 1 d . . . . .
H33 H 0.5316 0.3503 0.0200 0.062 Uiso 1 1 calc R U . . .
C34 C 0.59106(11) 0.4910(2) 0.03754(15) 0.0498(6) Uani 1 1 d . . . . .
H34 H 0.5851 0.4980 0.0936 0.060 Uiso 1 1 calc R U . . .
C35 C 0.47847(11) 0.2254(2) -0.11155(17) 0.0555(7) Uani 1 1 d . . . . .
H35 H 0.4626 0.2281 -0.0591 0.067 Uiso 1 1 calc R U . . .
C36 C 0.45684(13) 0.1485(3) -0.17620(19) 0.0631(8) Uani 1 1 d . . . . .
H36 H 0.4245 0.0921 -0.1737 0.076 Uiso 1 1 calc R U . . .
C37 C 0.49283(14) 0.1721(3) -0.24506(18) 0.0672(8) Uani 1 1 d . . . . .
H37 H 0.4884 0.1340 -0.2961 0.081 Uiso 1 1 calc R U . . .
C38 C 0.53698(13) 0.2639(2) -0.22323(16) 0.0605(7) Uani 1 1 d . . . . .
H38 H 0.5665 0.2963 -0.2575 0.073 Uiso 1 1 calc R U . . .
C39 C 0.52840(11) 0.2984(2) -0.13920(15) 0.0476(6) Uani 1 1 d . . . . .
C40 C 0.62523(15) 0.0830(3) -0.0833(2) 0.0779(10) Uani 1 1 d . . . . .
H40 H 0.6482 0.1440 -0.0561 0.094 Uiso 1 1 calc R U . . .
C41 C 0.57742(16) 0.0137(3) -0.0502(2) 0.0769(9) Uani 1 1 d . . . . .
H41 H 0.5629 0.0207 0.0028 0.092 Uiso 1 1 calc R U . . .
C42 C 0.55511(15) -0.0690(3) -0.1117(2) 0.0705(8) Uani 1 1 d . . . . .
H42 H 0.5234 -0.1262 -0.1062 0.085 Uiso 1 1 calc R U . . .
C43 C 0.58893(14) -0.0496(3) -0.1818(2) 0.0742(9) Uani 1 1 d . . . . .
H43 H 0.5837 -0.0916 -0.2314 0.089 Uiso 1 1 calc R U . . .
C44 C 0.63260(14) 0.0446(3) -0.1649(2) 0.0797(9) Uani 1 1 d . . . . .
H44 H 0.6611 0.0756 -0.2011 0.096 Uiso 1 1 calc R U . . .
C45 C 0.70290(15) 1.1663(3) 0.1554(2) 0.0790(9) Uani 1 1 d . . . . .
H45 H 0.6702 1.1438 0.1879 0.095 Uiso 1 1 calc R U . . .
C46 C 0.7041(2) 1.2831(3) 0.1182(3) 0.1051(13) Uani 1 1 d . . . . .
H46 H 0.6722 1.3390 0.1261 0.126 Uiso 1 1 calc R U . . .
C47 C 0.7511(2) 1.3160(3) 0.0707(2) 0.1020(13) Uani 1 1 d . . . . .
H47 H 0.7518 1.3945 0.0462 0.122 Uiso 1 1 calc R U . . .
C48 C 0.79717(19) 1.2350(4) 0.0587(2) 0.1006(12) Uani 1 1 d . . . . .
H48 H 0.8294 1.2574 0.0253 0.121 Uiso 1 1 calc R U . . .
C49 C 0.79696(14) 1.1191(3) 0.0956(2) 0.0731(9) Uani 1 1 d . . . . .
H49 H 0.8292 1.0640 0.0874 0.088 Uiso 1 1 calc R U . . .
C50 C 0.74987(11) 1.0850(2) 0.14395(15) 0.0472(6) Uani 1 1 d . . . . .

loop_
_atom_site_aniso_label
_atom_site_aniso_U_11
_atom_site_aniso_U_22
_atom_site_aniso_U_33
_atom_site_aniso_U_23
_atom_site_aniso_U_13
_atom_site_aniso_U_12
Fe1 0.0701(3) 0.0689(3) 0.0499(2) -0.0128(2) -0.00082(19) -0.0067(2)
Fe2 0.0522(2) 0.0418(2) 0.0513(2) -0.00587(16) -0.00619(16) 0.00470(16)
S1 0.1029(6) 0.0492(4) 0.0465(4) 0.0069(3) -0.0143(4) -0.0290(4)
N1 0.0683(14) 0.0314(12) 0.0515(12) 0.0035(9) -0.0090(10) -0.0041(10)
C1 0.0761(19) 0.0594(18) 0.0591(17) -0.0013(15) -0.0075(14) 0.0039(15)
C2 0.0486(15) 0.0628(18) 0.0530(16) -0.0122(13) -0.0014(12) 0.0031(13)
C3 0.0535(17) 0.094(2) 0.0631(19) -0.0084(17) -0.0033(14) -0.0036(16)
C4 0.070(2) 0.131(3) 0.073(2) -0.014(2) -0.0297(18) 0.009(2)
C5 0.103(3) 0.094(3) 0.066(2) 0.0070(19) -0.0214(19) 0.014(2)
C6 0.145(7) 0.260(13) 0.279(13) -0.220(12) -0.024(8) 0.026(7)
C7 0.152(6) 0.053(3) 0.266(9) -0.017(5) 0.115(7) -0.015(3)
C8 0.124(4) 0.094(3) 0.097(3) -0.025(3) 0.005(3) 0.043(3)
C9 0.088(4) 0.080(3) 0.207(8) -0.025(4) 0.064(4) -0.010(3)
C10 0.213(9) 0.274(11) 0.068(3) -0.034(5) 0.034(5) 0.098(8)
C11 0.0461(14) 0.0527(16) 0.0455(14) -0.0076(12) 0.0022(11) -0.0009(12)
C12 0.081(2) 0.088(2) 0.0528(17) 0.0119(15) -0.0066(15) -0.0385(18)
C13 0.079(2) 0.088(2) 0.0557(18) 0.0053(16) -0.0110(15) -0.0413(18)
C14 0.0487(14) 0.0462(15) 0.0453(14) -0.0056(11) 0.0037(11) -0.0074(12)
C15 0.086(2) 0.072(2) 0.0633(19) 0.0137(15) -0.0101(16) -0.0369(17)
C16 0.080(2) 0.080(2) 0.069(2) 0.0027(17) -0.0197(16) -0.0396(18)
C17 0.0496(14) 0.0466(15) 0.0436(14) -0.0051(12) 0.0033(11) -0.0047(12)
C18 0.0518(14) 0.0376(14) 0.0447(14) 0.0003(11) 0.0003(11) -0.0023(11)
C19 0.0472(14) 0.0354(13) 0.0420(13) -0.0027(10) 0.0034(10) -0.0011(11)
C20 0.0523(14) 0.0379(14) 0.0444(14) -0.0013(11) 0.0019(11) 0.0012(12)
C21 0.0808(19) 0.0424(16) 0.0570(17) 0.0066(13) -0.0083(14) -0.0162(14)
C22 0.0750(19) 0.0503(17) 0.0580(17) -0.0052(14) -0.0071(14) -0.0200(14)
C23 0.0437(13) 0.0332(13) 0.0470(14) -0.0002(11) -0.0021(10) 0.0021(10)
C24 0.0444(13) 0.0384(14) 0.0421(13) 0.0011(11) -0.0029(10) 0.0017(11)
C25 0.0487(14) 0.0321(13) 0.0480(14) 0.0030(11) -0.0009(11) 0.0011(11)
C26 0.0425(13) 0.0396(14) 0.0475(14) -0.0008(11) -0.0046(10) 0.0052(11)
C27 0.0555(15) 0.0428(15) 0.0456(14) 0.0019(12) -0.0095(11) 0.0039(12)
C28 0.0566(15) 0.0371(14) 0.0531(15) 0.0081(12) -0.0045(12) 0.0039(12)
C29 0.0458(14) 0.0362(13) 0.0487(15) -0.0009(11) -0.0069(11) 0.0039(11)
C30 0.0621(17) 0.0623(18) 0.0521(16) -0.0003(14) 0.0012(13) -0.0153(14)
C31 0.0678(17) 0.0576(18) 0.0434(15) -0.0035(13) -0.0031(12) -0.0082(14)
C32 0.0468(14) 0.0390(14) 0.0518(15) -0.0019(12) -0.0091(11) 0.0062(11)
C33 0.0598(16) 0.0441(15) 0.0518(16) 0.0027(12) -0.0010(12) -0.0077(13)
C34 0.0587(16) 0.0459(15) 0.0447(14) -0.0032(12) -0.0015(12) 0.0001(13)
C35 0.0465(15) 0.0479(16) 0.0718(18) -0.0055(14) -0.0045(13) 0.0049(13)
C36 0.0527(16) 0.0527(17) 0.083(2) -0.0059(15) -0.0171(15) -0.0018(14)
C37 0.079(2) 0.0575(18) 0.0636(19) -0.0038(14) -0.0269(16) -0.0085(16)
C38 0.0737(18) 0.0561(17) 0.0510(16) 0.0066(13) -0.0151(13) -0.0077(15)
C39 0.0512(15) 0.0380(14) 0.0532(15) -0.0016(11) -0.0112(11) 0.0043(12)
C40 0.072(2) 0.055(2) 0.105(3) -0.0172(19) -0.0353(19) 0.0199(17)
C41 0.093(2) 0.069(2) 0.068(2) 0.0063(17) -0.0151(18) 0.0239(19)
C42 0.083(2) 0.0446(17) 0.084(2) 0.0000(16) -0.0074(18) 0.0075(15)
C43 0.076(2) 0.0559(19) 0.090(2) -0.0218(17) 0.0022(18) 0.0139(17)
C44 0.0579(19) 0.069(2) 0.113(3) -0.007(2) 0.0086(18) 0.0157(17)
C45 0.083(2) 0.0522(19) 0.103(3) 0.0107(17) 0.0238(18) 0.0170(17)
C46 0.128(3) 0.056(2) 0.132(3) 0.015(2) 0.011(3) 0.038(2)
C47 0.160(4) 0.049(2) 0.098(3) 0.0281(19) 0.000(3) -0.001(2)
C48 0.115(3) 0.073(3) 0.115(3) 0.034(2) 0.036(2) -0.011(2)
C49 0.072(2) 0.060(2) 0.088(2) 0.0160(17) 0.0173(17) 0.0079(16)
C50 0.0561(16) 0.0341(14) 0.0513(15) 0.0016(11) -0.0015(12) -0.0002(12)

loop_
_atom_type_symbol
_atom_type_description
_atom_type_scat_dispersion_real
_atom_type_scat_dispersion_imag
_atom_type_scat_source
C C 0.0033 0.0016 'International Tables Vol C Tables 4.2.6.8 and 6.1.1.4'
H H 0.0000 0.0000 'International Tables Vol C Tables 4.2.6.8 and 6.1.1.4'
Fe Fe 0.3463 0.8444 'International Tables Vol C Tables 4.2.6.8 and 6.1.1.4'
N N 0.0061 0.0033 'International Tables Vol C Tables 4.2.6.8 and 6.1.1.4'
S S 0.1246 0.1234 'International Tables Vol C Tables 4.2.6.8 and 6.1.1.4'

loop_
_geom_angle_atom_site_label_1
_geom_angle_atom_site_label_2
_geom_angle_atom_site_label_3
_geom_angle
_geom_angle_site_symmetry_1
_geom_angle_site_symmetry_3
_geom_angle_publ_flag
C1 Fe1 C2 40.89(11) . . ?
C1 Fe1 C5 40.28(12) . . ?
C2 Fe1 C5 68.65(12) . . ?
C3 Fe1 C1 68.60(13) . . ?
C3 Fe1 C2 41.08(11) . . ?
C3 Fe1 C4 40.71(12) . . ?
C3 Fe1 C5 68.62(14) . . ?
C4 Fe1 C1 67.80(14) . . ?
C4 Fe1 C2 68.52(12) . . ?
C4 Fe1 C5 40.42(14) . . ?
C6 Fe1 C1 162.6(5) . . ?
C6 Fe1 C2 155.5(5) . . ?
C6 Fe1 C3 120.9(4) . . ?
C6 Fe1 C4 108.9(3) . . ?
C6 Fe1 C5 126.2(4) . . ?
C6 Fe1 C7 37.9(4) . . ?
C6 Fe1 C8 66.1(3) . . ?
C6 Fe1 C9 65.6(3) . . ?
C6 Fe1 C10 37.7(3) . . ?
C7 Fe1 C1 157.8(3) . . ?
C7 Fe1 C2 122.4(3) . . ?
C7 Fe1 C3 108.6(2) . . ?
C7 Fe1 C4 125.3(3) . . ?
C7 Fe1 C5 161.0(3) . . ?
C7 Fe1 C8 39.8(2) . . ?
C7 Fe1 C9 65.7(2) . . ?
C8 Fe1 C1 122.48(17) . . ?
C8 Fe1 C2 108.09(14) . . ?
C8 Fe1 C3 124.72(18) . . ?
C8 Fe1 C4 161.3(2) . . ?
C8 Fe1 C5 157.2(2) . . ?
C9 Fe1 C1 110.04(18) . . ?
C9 Fe1 C2 126.6(2) . . ?
C9 Fe1 C3 162.7(3) . . ?
C9 Fe1 C4 156.1(3) . . ?
C9 Fe1 C5 122.3(2) . . ?
C9 Fe1 C8 40.3(2) . . ?
C10 Fe1 C1 128.1(3) . . ?
C10 Fe1 C2 164.3(4) . . ?
C10 Fe1 C3 154.3(4) . . ?
C10 Fe1 C4 121.4(3) . . ?
C10 Fe1 C5 110.1(3) . . ?
C10 Fe1 C7 63.8(4) . . ?
C10 Fe1 C8 66.6(3) . . ?
C10 Fe1 C9 39.8(3) . . ?
C35 Fe2 C36 40.59(10) . . ?
C35 Fe2 C37 68.20(12) . . ?
C35 Fe2 C38 68.56(12) . . ?
C35 Fe2 C39 40.94(10) . . ?
C35 Fe2 C40 123.27(12) . . ?
C35 Fe2 C41 107.42(13) . . ?
C35 Fe2 C42 122.52(12) . . ?
C35 Fe2 C43 157.97(12) . . ?
C35 Fe2 C44 159.65(13) . . ?
C37 Fe2 C36 40.38(11) . . ?
C37 Fe2 C39 69.14(10) . . ?
C37 Fe2 C42 125.19(12) . . ?
C38 Fe2 C36 68.42(12) . . ?
C38 Fe2 C37 40.75(10) . . ?
C38 Fe2 C39 41.33(10) . . ?
C38 Fe2 C40 120.98(13) . . ?
C38 Fe2 C41 156.28(12) . . ?
C38 Fe2 C42 161.09(12) . . ?
C38 Fe2 C43 124.59(13) . . ?
C38 Fe2 C44 107.23(13) . . ?
C39 Fe2 C36 69.00(10) . . ?
C39 Fe2 C42 156.89(12) . . ?
C40 Fe2 C36 160.30(14) . . ?
C40 Fe2 C37 157.29(15) . . ?
C40 Fe2 C39 105.77(11) . . ?
C40 Fe2 C41 40.28(13) . . ?
C40 Fe2 C42 67.96(13) . . ?
C40 Fe2 C43 67.99(12) . . ?
C40 Fe2 C44 40.47(13) . . ?
C41 Fe2 C36 124.68(14) . . ?
C41 Fe2 C37 161.43(14) . . ?
C41 Fe2 C39 120.21(12) . . ?
C41 Fe2 C42 40.70(12) . . ?
C41 Fe2 C43 67.85(13) . . ?
C42 Fe2 C36 108.99(13) . . ?
C43 Fe2 C36 123.06(12) . . ?
C43 Fe2 C37 109.02(13) . . ?
C43 Fe2 C39 160.42(12) . . ?
C43 Fe2 C42 39.90(12) . . ?
C44 Fe2 C36 158.22(14) . . ?
C44 Fe2 C37 122.47(14) . . ?
C44 Fe2 C39 122.76(12) . . ?
C44 Fe2 C41 67.96(15) . . ?
C44 Fe2 C42 67.81(13) . . ?
C44 Fe2 C43 40.60(12) . . ?
C19 S1 C24 102.26(11) . . ?
C20 N1 C50 117.70(19) . . ?
C23 N1 C20 124.03(19) . . ?
C23 N1 C50 117.9(2) . . ?
Fe1 C1 H1 126.3 . . ?
C2 C1 Fe1 69.62(16) . . ?
C2 C1 H1 125.6 . . ?
C5 C1 Fe1 70.08(19) . . ?
C5 C1 H1 125.6 . . ?
C5 C1 C2 108.9(3) . . ?
C1 C2 Fe1 69.48(15) . . ?
C1 C2 C3 107.0(2) . . ?
C1 C2 C11 126.8(2) . . ?
C3 C2 Fe1 69.11(15) . . ?
C3 C2 C11 126.2(3) . . ?
C11 C2 Fe1 126.42(18) . . ?
Fe1 C3 H3 125.8 . . ?
C2 C3 Fe1 69.81(16) . . ?
C2 C3 H3 126.2 . . ?
C4 C3 Fe1 69.75(19) . . ?
C4 C3 C2 107.6(3) . . ?
C4 C3 H3 126.2 . . ?
Fe1 C4 H4 126.3 . . ?
C3 C4 Fe1 69.55(17) . . ?
C3 C4 H4 125.5 . . ?
C5 C4 Fe1 70.2(2) . . ?
C5 C4 C3 109.0(3) . . ?
C5 C4 H4 125.5 . . ?
Fe1 C5 H5 126.3 . . ?
C1 C5 Fe1 69.64(18) . . ?
C1 C5 C4 107.6(3) . . ?
C1 C5 H5 126.2 . . ?
C4 C5 Fe1 69.4(2) . . ?
C4 C5 H5 126.2 . . ?
Fe1 C6 H6 124.8 . . ?
C7 C6 Fe1 72.2(4) . . ?
C7 C6 H6 124.8 . . ?
C10 C6 Fe1 72.1(5) . . ?
C10 C6 H6 124.8 . . ?
C10 C6 C7 110.2(9) . . ?
Fe1 C7 H7 115(3) . . ?
C6 C7 Fe1 69.9(5) . . ?
C6 C7 H7 134(4) . . ?
C6 C7 C8 110.0(7) . . ?
C8 C7 Fe1 70.8(3) . . ?
C8 C7 H7 115(4) . . ?
Fe1 C8 H8 127.7 . . ?
C7 C8 Fe1 69.5(3) . . ?
C7 C8 H8 127.7 . . ?
C7 C8 C9 104.4(6) . . ?
C9 C8 Fe1 69.7(3) . . ?
C9 C8 H8 127.7 . . ?
Fe1 C9 H9 126(4) . . ?
C8 C9 Fe1 70.0(3) . . ?
C8 C9 H9 116(4) . . ?
C10 C9 Fe1 69.4(3) . . ?
C10 C9 C8 106.2(5) . . ?
C10 C9 H9 138(4) . . ?
Fe1 C10 H10 125.5 . . ?
C6 C10 Fe1 70.2(4) . . ?
C6 C10 C9 109.1(8) . . ?
C6 C10 H10 125.5 . . ?
C9 C10 Fe1 70.7(3) . . ?
C9 C10 H10 125.5 . . ?
C12 C11 C2 121.7(2) . . ?
C16 C11 C2 122.0(2) . . ?
C16 C11 C12 116.2(2) . . ?
C11 C12 H12 119.3 . . ?
C11 C12 C13 121.4(3) . . ?
C13 C12 H12 119.3 . . ?
C12 C13 H13 118.9 . . ?
C14 C13 C12 122.3(3) . . ?
C14 C13 H13 118.9 . . ?
C13 C14 C17 121.9(2) . . ?
C15 C14 C13 115.9(2) . . ?
C15 C14 C17 122.1(2) . . ?
C14 C15 H15 119.2 . . ?
C14 C15 C16 121.6(3) . . ?
C16 C15 H15 119.2 . . ?
C11 C16 C15 122.5(3) . . ?
C11 C16 H16 118.7 . . ?
C15 C16 H16 118.7 . . ?
C18 C17 C14 121.4(2) . . ?
C22 C17 C14 122.3(2) . . ?
C22 C17 C18 116.3(2) . . ?
C17 C18 H18 118.7 . . ?
C19 C18 C17 122.6(2) . . ?
C19 C18 H18 118.7 . . ?
C18 C19 S1 116.35(18) . . ?
C18 C19 C20 120.6(2) . . ?
C20 C19 S1 122.86(18) . . ?
C19 C20 N1 122.0(2) . . ?
C21 C20 N1 121.0(2) . . ?
C21 C20 C19 117.0(2) . . ?
C20 C21 H21 119.1 . . ?
C22 C21 C20 121.7(2) . . ?
C22 C21 H21 119.1 . . ?
C17 C22 H22 119.1 . . ?
C21 C22 C17 121.9(2) . . ?
C21 C22 H22 119.1 . . ?
C24 C23 N1 122.3(2) . . ?
C28 C23 N1 120.7(2) . . ?
C28 C23 C24 116.9(2) . . ?
C23 C24 S1 122.42(18) . . ?
C25 C24 S1 116.81(18) . . ?
C25 C24 C23 120.6(2) . . ?
C24 C25 H25 118.8 . . ?
C24 C25 C26 122.4(2) . . ?
C26 C25 H25 118.8 . . ?
C25 C26 C29 121.9(2) . . ?
C27 C26 C25 116.4(2) . . ?
C27 C26 C29 121.6(2) . . ?
C26 C27 H27 118.9 . . ?
C28 C27 C26 122.1(2) . . ?
C28 C27 H27 118.9 . . ?
C23 C28 H28 119.2 . . ?
C27 C28 C23 121.5(2) . . ?
C27 C28 H28 119.3 . . ?
C30 C29 C26 121.2(2) . . ?
C34 C29 C26 121.7(2) . . ?
C34 C29 C30 117.0(2) . . ?
C29 C30 H30 119.1 . . ?
C31 C30 C29 121.8(2) . . ?
C31 C30 H30 119.1 . . ?
C30 C31 H31 119.2 . . ?
C30 C31 C32 121.6(2) . . ?
C32 C31 H31 119.2 . . ?
C31 C32 C33 116.6(2) . . ?
C31 C32 C39 121.3(2) . . ?
C33 C32 C39 122.1(2) . . ?
C32 C33 H33 118.9 . . ?
C34 C33 C32 122.1(2) . . ?
C34 C33 H33 118.9 . . ?
C29 C34 H34 119.5 . . ?
C33 C34 C29 120.9(2) . . ?
C33 C34 H34 119.5 . . ?
Fe2 C35 H35 126.1 . . ?
C36 C35 Fe2 70.16(15) . . ?
C36 C35 H35 125.4 . . ?
C36 C35 C39 109.2(2) . . ?
C39 C35 Fe2 69.94(14) . . ?
C39 C35 H35 125.4 . . ?
Fe2 C36 H36 126.6 . . ?
C35 C36 Fe2 69.25(14) . . ?
C35 C36 H36 126.0 . . ?
C37 C36 Fe2 69.74(16) . . ?
C37 C36 C35 107.9(2) . . ?
C37 C36 H36 126.0 . . ?
Fe2 C37 H37 126.5 . . ?
C36 C37 Fe2 69.88(15) . . ?
C36 C37 H37 125.9 . . ?
C36 C37 C38 108.2(3) . . ?
C38 C37 Fe2 69.28(15) . . ?
C38 C37 H37 125.9 . . ?
Fe2 C38 H38 126.1 . . ?
C37 C38 Fe2 69.97(16) . . ?
C37 C38 H38 125.8 . . ?
C37 C38 C39 108.4(3) . . ?
C39 C38 Fe2 69.70(14) . . ?
C39 C38 H38 125.8 . . ?
C32 C39 Fe2 125.40(16) . . ?
C35 C39 Fe2 69.12(14) . . ?
C35 C39 C32 127.1(2) . . ?
C35 C39 C38 106.2(2) . . ?
C38 C39 Fe2 68.97(14) . . ?
C38 C39 C32 126.7(2) . . ?
Fe2 C40 H40 125.9 . . ?
C41 C40 Fe2 69.93(17) . . ?
C41 C40 H40 125.9 . . ?
C41 C40 C44 108.2(3) . . ?
C44 C40 Fe2 69.80(17) . . ?
C44 C40 H40 125.9 . . ?
Fe2 C41 H41 125.8 . . ?
C40 C41 Fe2 69.79(18) . . ?
C40 C41 H41 126.1 . . ?
C40 C41 C42 107.8(3) . . ?
C42 C41 Fe2 69.92(17) . . ?
C42 C41 H41 126.1 . . ?
Fe2 C42 H42 126.3 . . ?
C41 C42 Fe2 69.37(17) . . ?
C41 C42 H42 126.0 . . ?
C43 C42 Fe2 69.90(17) . . ?
C43 C42 C41 108.0(3) . . ?
C43 C42 H42 126.0 . . ?
Fe2 C43 H43 126.0 . . ?
C42 C43 Fe2 70.20(17) . . ?
C42 C43 H43 125.8 . . ?
C42 C43 C44 108.3(3) . . ?
C44 C43 Fe2 69.54(17) . . ?
C44 C43 H43 125.8 . . ?
Fe2 C44 H44 125.8 . . ?
C40 C44 Fe2 69.73(17) . . ?
C40 C44 C43 107.7(3) . . ?
C40 C44 H44 126.2 . . ?
C43 C44 Fe2 69.86(17) . . ?
C43 C44 H44 126.2 . . ?
C46 C45 H45 120.2 . . ?
C50 C45 H45 120.2 . . ?
C50 C45 C46 119.5(3) . . ?
C45 C46 H46 119.7 . . ?
C47 C46 C45 120.5(3) . . ?
C47 C46 H46 119.7 . . ?
C46 C47 H47 120.1 . . ?
C48 C47 C46 119.8(3) . . ?
C48 C47 H47 120.1 . . ?
C47 C48 H48 119.8 . . ?
C47 C48 C49 120.4(3) . . ?
C49 C48 H48 119.8 . . ?
C48 C49 H49 119.9 . . ?
C50 C49 C48 120.3(3) . . ?
C50 C49 H49 119.9 . . ?
C45 C50 N1 119.2(2) . . ?
C49 C50 N1 121.4(2) . . ?
C49 C50 C45 119.4(3) . . ?

loop_
_geom_bond_atom_site_label_1
_geom_bond_atom_site_label_2
_geom_bond_distance
_geom_bond_site_symmetry_2
_geom_bond_publ_flag
Fe1 C1 2.033(3) . ?
Fe1 C2 2.035(2) . ?
Fe1 C3 2.025(3) . ?
Fe1 C4 2.028(3) . ?
Fe1 C5 2.039(3) . ?
Fe1 C6 1.967(6) . ?
Fe1 C7 1.995(5) . ?
Fe1 C8 2.011(4) . ?
Fe1 C9 2.006(5) . ?
Fe1 C10 1.990(5) . ?
Fe2 C35 2.027(3) . ?
Fe2 C36 2.039(3) . ?
Fe2 C37 2.038(3) . ?
Fe2 C38 2.028(3) . ?
Fe2 C39 2.038(2) . ?
Fe2 C40 2.029(3) . ?
Fe2 C41 2.031(3) . ?
Fe2 C42 2.039(3) . ?
Fe2 C43 2.035(3) . ?
Fe2 C44 2.031(3) . ?
S1 C19 1.751(2) . ?
S1 C24 1.754(2) . ?
N1 C20 1.409(3) . ?
N1 C23 1.406(3) . ?
N1 C50 1.439(3) . ?
C1 H1 0.9300 . ?
C1 C2 1.421(4) . ?
C1 C5 1.402(4) . ?
C2 C3 1.425(4) . ?
C2 C11 1.477(3) . ?
C3 H3 0.9300 . ?
C3 C4 1.410(4) . ?
C4 H4 0.9300 . ?
C4 C5 1.405(5) . ?
C5 H5 0.9300 . ?
C6 H6 0.9800 . ?
C6 C7 1.286(12) . ?
C6 C10 1.279(12) . ?
C7 H7 0.83(5) . ?
C7 C8 1.363(8) . ?
C8 H8 0.9800 . ?
C8 C9 1.385(7) . ?
C9 H9 0.71(4) . ?
C9 C10 1.362(9) . ?
C10 H10 0.9800 . ?
C11 C12 1.374(3) . ?
C11 C16 1.362(4) . ?
C12 H12 0.9300 . ?
C12 C13 1.377(4) . ?
C13 H13 0.9300 . ?
C13 C14 1.374(4) . ?
C14 C15 1.371(3) . ?
C14 C17 1.483(3) . ?
C15 H15 0.9300 . ?
C15 C16 1.376(4) . ?
C16 H16 0.9300 . ?
C17 C18 1.389(3) . ?
C17 C22 1.387(4) . ?
C18 H18 0.9300 . ?
C18 C19 1.381(3) . ?
C19 C20 1.397(3) . ?
C20 C21 1.390(3) . ?
C21 H21 0.9300 . ?
C21 C22 1.378(3) . ?
C22 H22 0.9300 . ?
C23 C24 1.401(3) . ?
C23 C28 1.398(3) . ?
C24 C25 1.379(3) . ?
C25 H25 0.9300 . ?
C25 C26 1.397(3) . ?
C26 C27 1.383(3) . ?
C26 C29 1.483(3) . ?
C27 H27 0.9300 . ?
C27 C28 1.375(3) . ?
C28 H28 0.9300 . ?
C29 C30 1.390(3) . ?
C29 C34 1.385(3) . ?
C30 H30 0.9300 . ?
C30 C31 1.373(3) . ?
C31 H31 0.9300 . ?
C31 C32 1.385(3) . ?
C32 C33 1.387(3) . ?
C32 C39 1.470(3) . ?
C33 H33 0.9300 . ?
C33 C34 1.380(3) . ?
C34 H34 0.9300 . ?
C35 H35 0.9300 . ?
C35 C36 1.411(4) . ?
C35 C39 1.422(3) . ?
C36 H36 0.9300 . ?
C36 C37 1.407(4) . ?
C37 H37 0.9300 . ?
C37 C38 1.416(4) . ?
C38 H38 0.9300 . ?
C38 C39 1.435(3) . ?
C40 H40 0.9300 . ?
C40 C41 1.398(4) . ?
C40 C44 1.404(4) . ?
C41 H41 0.9300 . ?
C41 C42 1.415(4) . ?
C42 H42 0.9300 . ?
C42 C43 1.390(4) . ?
C43 H43 0.9300 . ?
C43 C44 1.410(4) . ?
C44 H44 0.9300 . ?
C45 H45 0.9300 . ?
C45 C46 1.388(4) . ?
C45 C50 1.360(4) . ?
C46 H46 0.9300 . ?
C46 C47 1.346(5) . ?
C47 H47 0.9300 . ?
C47 C48 1.344(5) . ?
C48 H48 0.9300 . ?
C48 C49 1.377(4) . ?
C49 H49 0.9300 . ?
C49 C50 1.359(4) . ?

loop_
_geom_torsion_atom_site_label_1
_geom_torsion_atom_site_label_2
_geom_torsion_atom_site_label_3
_geom_torsion_atom_site_label_4
_geom_torsion
_geom_torsion_site_symmetry_1
_geom_torsion_site_symmetry_2
_geom_torsion_site_symmetry_3
_geom_torsion_site_symmetry_4
_geom_torsion_publ_flag
Fe1 C1 C2 C3 59.19(19) . . . . ?
Fe1 C1 C2 C11 -120.8(3) . . . . ?
Fe1 C1 C5 C4 -59.2(3) . . . . ?
Fe1 C2 C3 C4 59.8(2) . . . . ?
Fe1 C2 C11 C12 -95.4(3) . . . . ?
Fe1 C2 C11 C16 84.2(3) . . . . ?
Fe1 C3 C4 C5 59.3(3) . . . . ?
Fe1 C4 C5 C1 59.4(2) . . . . ?
Fe1 C6 C7 C8 59.6(5) . . . . ?
Fe1 C6 C10 C9 -60.3(5) . . . . ?
Fe1 C7 C8 C9 61.3(3) . . . . ?
Fe1 C8 C9 C10 60.3(4) . . . . ?
Fe1 C9 C10 C6 59.9(6) . . . . ?
Fe2 C35 C36 C37 -59.20(19) . . . . ?
Fe2 C35 C39 C32 -119.3(2) . . . . ?
Fe2 C35 C39 C38 59.30(17) . . . . ?
Fe2 C36 C37 C38 -58.85(19) . . . . ?
Fe2 C37 C38 C39 -59.29(18) . . . . ?
Fe2 C38 C39 C32 119.2(2) . . . . ?
Fe2 C38 C39 C35 -59.40(16) . . . . ?
Fe2 C40 C41 C42 59.8(2) . . . . ?
Fe2 C40 C44 C43 -59.8(2) . . . . ?
Fe2 C41 C42 C43 59.5(2) . . . . ?
Fe2 C42 C43 C44 59.3(2) . . . . ?
Fe2 C43 C44 C40 59.7(2) . . . . ?
S1 C19 C20 N1 -4.5(3) . . . . ?
S1 C19 C20 C21 173.56(19) . . . . ?
S1 C24 C25 C26 175.30(18) . . . . ?
N1 C20 C21 C22 178.3(2) . . . . ?
N1 C23 C24 S1 1.6(3) . . . . ?
N1 C23 C24 C25 177.3(2) . . . . ?
N1 C23 C28 C27 -176.7(2) . . . . ?
C1 C2 C3 Fe1 -59.43(19) . . . . ?
C1 C2 C3 C4 0.3(3) . . . . ?
C1 C2 C11 C12 -4.9(4) . . . . ?
C1 C2 C11 C16 174.7(3) . . . . ?
C2 C1 C5 Fe1 59.0(2) . . . . ?
C2 C1 C5 C4 -0.3(4) . . . . ?
C2 C3 C4 Fe1 -59.8(2) . . . . ?
C2 C3 C4 C5 -0.5(4) . . . . ?
C2 C11 C12 C13 180.0(3) . . . . ?
C2 C11 C16 C15 178.8(3) . . . . ?
C3 C2 C11 C12 175.1(3) . . . . ?
C3 C2 C11 C16 -5.3(4) . . . . ?
C3 C4 C5 Fe1 -58.9(2) . . . . ?
C3 C4 C5 C1 0.5(4) . . . . ?
C5 C1 C2 Fe1 -59.2(2) . . . . ?
C5 C1 C2 C3 -0.1(3) . . . . ?
C5 C1 C2 C11 180.0(3) . . . . ?
C6 C7 C8 Fe1 -59.0(6) . . . . ?
C6 C7 C8 C9 2.3(7) . . . . ?
C7 C6 C10 Fe1 62.6(6) . . . . ?
C7 C6 C10 C9 2.3(11) . . . . ?
C7 C8 C9 Fe1 -61.2(3) . . . . ?
C7 C8 C9 C10 -0.9(5) . . . . ?
C8 C9 C10 Fe1 -60.7(4) . . . . ?
C8 C9 C10 C6 -0.8(8) . . . . ?
C10 C6 C7 Fe1 -62.5(7) . . . . ?
C10 C6 C7 C8 -2.9(10) . . . . ?
C11 C2 C3 Fe1 120.5(3) . . . . ?
C11 C2 C3 C4 -179.7(3) . . . . ?
C11 C12 C13 C14 1.6(5) . . . . ?
C12 C11 C16 C15 -1.6(5) . . . . ?
C12 C13 C14 C15 -2.3(5) . . . . ?
C12 C13 C14 C17 178.4(3) . . . . ?
C13 C14 C15 C16 1.1(5) . . . . ?
C13 C14 C17 C18 -21.3(4) . . . . ?
C13 C14 C17 C22 158.5(3) . . . . ?
C14 C15 C16 C11 0.9(5) . . . . ?
C14 C17 C18 C19 179.2(2) . . . . ?
C14 C17 C22 C21 -179.8(2) . . . . ?
C15 C14 C17 C18 159.4(3) . . . . ?
C15 C14 C17 C22 -20.9(4) . . . . ?
C16 C11 C12 C13 0.4(5) . . . . ?
C17 C14 C15 C16 -179.6(3) . . . . ?
C17 C18 C19 S1 -173.71(19) . . . . ?
C17 C18 C19 C20 1.1(4) . . . . ?
C18 C17 C22 C21 0.0(4) . . . . ?
C18 C19 C20 N1 -178.9(2) . . . . ?
C18 C19 C20 C21 -0.9(4) . . . . ?
C19 S1 C24 C23 -15.6(2) . . . . ?
C19 S1 C24 C25 168.58(18) . . . . ?
C19 C20 C21 C22 0.3(4) . . . . ?
C20 N1 C23 C24 16.1(4) . . . . ?
C20 N1 C23 C28 -165.3(2) . . . . ?
C20 N1 C50 C45 -94.3(3) . . . . ?
C20 N1 C50 C49 86.3(3) . . . . ?
C20 C21 C22 C17 0.2(4) . . . . ?
C22 C17 C18 C19 -0.6(4) . . . . ?
C23 N1 C20 C19 -14.6(4) . . . . ?
C23 N1 C20 C21 167.4(2) . . . . ?
C23 N1 C50 C45 92.9(3) . . . . ?
C23 N1 C50 C49 -86.5(3) . . . . ?
C23 C24 C25 C26 -0.5(4) . . . . ?
C24 S1 C19 C18 -168.30(18) . . . . ?
C24 S1 C19 C20 17.1(2) . . . . ?
C24 C23 C28 C27 2.0(4) . . . . ?
C24 C25 C26 C27 2.0(3) . . . . ?
C24 C25 C26 C29 -175.6(2) . . . . ?
C25 C26 C27 C28 -1.4(3) . . . . ?
C25 C26 C29 C30 -148.2(2) . . . . ?
C25 C26 C29 C34 34.2(3) . . . . ?
C26 C27 C28 C23 -0.5(4) . . . . ?
C26 C29 C30 C31 -176.9(2) . . . . ?
C26 C29 C34 C33 177.5(2) . . . . ?
C27 C26 C29 C30 34.4(3) . . . . ?
C27 C26 C29 C34 -143.2(2) . . . . ?
C28 C23 C24 S1 -177.05(18) . . . . ?
C28 C23 C24 C25 -1.4(3) . . . . ?
C29 C26 C27 C28 176.1(2) . . . . ?
C29 C30 C31 C32 -0.6(4) . . . . ?
C30 C29 C34 C33 -0.1(4) . . . . ?
C30 C31 C32 C33 -0.4(4) . . . . ?
C30 C31 C32 C39 177.8(2) . . . . ?
C31 C32 C33 C34 1.1(4) . . . . ?
C31 C32 C39 Fe2 100.2(3) . . . . ?
C31 C32 C39 C35 -170.4(2) . . . . ?
C31 C32 C39 C38 11.3(4) . . . . ?
C32 C33 C34 C29 -0.8(4) . . . . ?
C33 C32 C39 Fe2 -81.7(3) . . . . ?
C33 C32 C39 C35 7.7(4) . . . . ?
C33 C32 C39 C38 -170.6(2) . . . . ?
C34 C29 C30 C31 0.8(4) . . . . ?
C35 C36 C37 Fe2 58.90(18) . . . . ?
C35 C36 C37 C38 0.0(3) . . . . ?
C36 C35 C39 Fe2 -59.33(18) . . . . ?
C36 C35 C39 C32 -178.6(2) . . . . ?
C36 C35 C39 C38 0.0(3) . . . . ?
C36 C37 C38 Fe2 59.2(2) . . . . ?
C36 C37 C38 C39 -0.1(3) . . . . ?
C37 C38 C39 Fe2 59.45(19) . . . . ?
C37 C38 C39 C32 178.6(2) . . . . ?
C37 C38 C39 C35 0.1(3) . . . . ?
C39 C32 C33 C34 -177.1(2) . . . . ?
C39 C35 C36 Fe2 59.19(17) . . . . ?
C39 C35 C36 C37 0.0(3) . . . . ?
C40 C41 C42 Fe2 -59.7(2) . . . . ?
C40 C41 C42 C43 -0.3(3) . . . . ?
C41 C40 C44 Fe2 59.6(2) . . . . ?
C41 C40 C44 C43 -0.2(3) . . . . ?
C41 C42 C43 Fe2 -59.1(2) . . . . ?
C41 C42 C43 C44 0.2(3) . . . . ?
C42 C43 C44 Fe2 -59.7(2) . . . . ?
C42 C43 C44 C40 0.0(3) . . . . ?
C44 C40 C41 Fe2 -59.5(2) . . . . ?
C44 C40 C41 C42 0.3(3) . . . . ?
C45 C46 C47 C48 0.4(7) . . . . ?
C46 C45 C50 N1 180.0(3) . . . . ?
C46 C45 C50 C49 -0.6(5) . . . . ?
C46 C47 C48 C49 -0.8(7) . . . . ?
C47 C48 C49 C50 0.6(6) . . . . ?
C48 C49 C50 N1 179.6(3) . . . . ?
C48 C49 C50 C45 0.2(5) . . . . ?
C50 N1 C20 C19 173.0(2) . . . . ?
C50 N1 C20 C21 -4.9(3) . . . . ?
C50 N1 C23 C24 -171.5(2) . . . . ?
C50 N1 C23 C28 7.1(3) . . . . ?
C50 C45 C46 C47 0.4(6) . . . . ?
